data_2000282
loop_
_publ_author_name
'Stensland, B.'
'Batt, J.-P.'
'Lamouri, A.'
'Godfroid, J.-J.'

_publ_section_title
;
 Platelet activating factor antagonists. Structure of
 <i>N</i>,<i>N</i>'-bis(3,4,5-trimethoxybenzoyl)-2-piperazinylmethyl
 2,2-dimethylpropanoate
;
_journal_issue 7
_journal_name_full 'Acta Crystallographica Section C'
_journal_page_first 1453
_journal_page_last 1457
_journal_paper_doi 10.1107/S0108270190012446
_journal_volume 47
_journal_year 1991
_chemical_formula_sum 'C30 H40 N2 O10'
_space_group_crystal_system triclinic
_space_group_IT_number 2
_space_group_name_Hall '-P 1'
_space_group_name_H-M_alt 'P -1'
_cell_angle_alpha 96.02(5)
_cell_angle_beta 107.54(4)
_cell_angle_gamma 110.34(5)
_cell_formula_units_Z 2
_cell_length_a 10.154(7)
_cell_length_b 11.820(9)
_cell_length_c 15.038(8)
_cell_volume 1569(2)
_diffrn_radiation_type Cu
_diffrn_radiation_wavelength 1.5418
_exptl_absorpt_coefficient_mu 0.74
_exptl_crystal_density_diffrn 1.25
_exptl_crystal_F_000 628
_cod_data_source_file ab0170.cif
_cod_data_source_block ab0170a
_cod_depositor_comments
;
 Changing the space group from 'P 1' to '-P 1' after consulting the original
 publication.

 Antanas Vaitkus,
 2017-09-11
;
_cod_original_sg_symbol_H-M P1
_cod_original_formula_sum 'C30 H40 O10 N2'
_cod_database_code 2000282

loop_
_space_group_symop_id
_space_group_symop_operation_xyz
1 x,y,z
2 -x,-y,-z

loop_
_atom_site_label
_atom_site_fract_x
_atom_site_fract_y
_atom_site_fract_z
N(1) .7778(4) .2903(3) .9356(3)
C(2) .8882(5) .2476(4) .9178(3)
C(3) 1.0369(5) .3060(5) 1.0031(3)
N(4) 1.0149(4) .2905(4) 1.0931(3)
C(5) .9085(5) .3390(5) 1.1106(3)
C(6) .7571(5) .2792(5) 1.0279(3)
C(11) .7149(5) .3503(4) .8740(4)
O(11) .7646(4) .3865(3) .8123(3)
C(12) .5755(5) .3637(4) .8784(3)
C(13) .5576(6) .4728(4) .8631(3)
C(14) .4219(6) .4795(5) .8556(3)
O(14) .3915(4) .5822(3) .8419(2)
C(15) .3027(6) .3791(5) .8585(3)
O(15) .1662(4) .3861(3) .8469(2)
C(16) .3223(6) .2716(5) .8748(3)
O(16) .1997(4) .1768(3) .8779(2)
C(17) .4586(6) .2629(4) .8849(3)
C(18) .5086(7) .6862(5) .8354(5)
C(19) .0791(6) .3754(5) .7497(4)
C(20) .2258(6) .0751(5) .9138(4)
C(21) .8284(6) .1069(4) .8926(3)
O(22) .7132(4) .0622(3) .7973(2)
C(23) .5683(7) .0071(5) .7894(4)
O(23) .5296(4) -.0085(3) .8567(3)
C(24) .4625(7) -.0325(6) .6850(4)
C(25) .3052(8) -.1021(10) .6788(6)
C(26) .4751(12) .0849(8) .6499(6)
C(27) .5098(9) -.1119(7) .6257(5)
C(41) 1.0863(6) .2313(5) 1.1499(4)
O(41) 1.1426(4) .1671(3) 1.1182(3)
C(42) 1.1032(5) .2516(4) 1.2534(3)
C(43) 1.0889(5) .1498(5) 1.2952(3)
C(44) 1.1167(6) .1682(5) 1.3917(4)
O(44) 1.1051(5) .0762(4) 1.4411(3)
C(45) 1.1629(6) .2864(5) 1.4482(4)
O(45) 1.1885(6) .3020(4) 1.5446(3)
C(46) 1.1791(6) .3863(5) 1.4050(4)
O(46) 1.2276(5) .4994(4) 1.4658(3)
C(47) 1.1475(5) .3686(5) 1.3077(3)
C(48) 1.0454(8) -.0479(5) 1.3850(4)
C(49) 1.3402(9) .3424(8) 1.6031(5)
C(50) 1.2479(15) .5991(11) 1.4311(9)
H(2) .9092(5) .2776(4) .8561(3)
H(3A) 1.0881(5) .4039(5) 1.0064(3)
H(3B) 1.1108(5) .2626(5) .9934(3)
H(5A) .8927(5) .3188(5) 1.1760(3)
H(5B) .9533(5) .4382(5) 1.1180(3)
H(6A) .6856(5) .3252(5) 1.0377(3)
H(6B) .7048(5) .1822(5) 1.0270(3)
H(13) .6480(6) .5501(4) .8574(3)
H(17) .4743(6) .1795(4) .8978(3)
H(18A) .4600(7) .7545(5) .8290(5)
H(18B) .5349(7) .6675(5) .7724(5)
H(18C) .6103(7) .7214(5) .8983(5)
H(19A) -.0294(6) .3683(5) .7506(4)
H(19B) .0650(6) .2941(5) .7014(4)
H(19C) .1293(6) .4572(5) .7257(4)
H(20A) .1228(6) .0177(5) .9216(4)
H(20B) .3159(6) .1114(5) .9831(4)
H(20C) .2539(6) .0202(5) .8663(4)
H(21A) .7806(6) .0700(4) .9437(3)
H(21B) .9187(6) .0783(4) .8934(3)
H(25A) .2620(8) -.0483(10) .7154(6)
H(25B) .3024(8) -.1818(10) .7086(6)
H(25C) .2364(8) -.1329(10) .6033(6)
H(26A) .3933(12) .0585(8) .5779(6)
H(26B) .5872(12) .1271(8) .6485(6)
H(26C) .4558(12) .1506(8) .6945(6)
H(27A) .6205(9) -.0530(7) .6289(5)
H(27B) .4335(9) -.1459(7) .5518(5)
H(27C) .5158(9) -.1893(7) .6564(5)
H(43) 1.0560(5) .0586(5) 1.2521(3)
H(47) 1.1568(5) .4460(5) 1.2741(3)
H(48A) 1.0385(8) -.1006(5) 1.4391(4)
H(48B) 1.1138(8) -.0691(5) 1.3486(4)
H(48C) .9336(8) -.0719(5) 1.3337(4)
H(49A) 1.3628(9) .3388(8) 1.6774(5)
H(49B) 1.3829(9) .4379(8) 1.5982(5)
H(49C) 1.3951(9) .2935(8) 1.5731(5)
H(50A) 1.3183(15) .6236(11) 1.3889(9)
H(50B) 1.2833(15) .6771(11) 1.4898(9)
H(50C) 1.1320(15) .5749(11) 1.3865(9)
